data_7156345
loop_
_publ_author_name
'Griggs, Samuel D.'
'Thompson, Nathan'
'Tape, Daniel T.'
'Fabre, Marie'
'Clarke, Paul A.'

_publ_section_title
;
 Synthesis of highly substituted 2-spiropiperidines.
;
_journal_issue 36
_journal_name_full 'Organic &amp; biomolecular chemistry'
_journal_page_first 6663
_journal_page_last 6674
_journal_paper_doi 10.1039/c8ob01272e
_journal_volume 16
_journal_year 2018
_chemical_formula_moiety 'C17 H20 F N O4'
_chemical_formula_sum 'C17 H20 F N O4'
_chemical_formula_weight 321.34
_space_group_crystal_system monoclinic
_space_group_IT_number 14
_space_group_name_Hall '-P 2ybc'
_space_group_name_H-M_alt 'P 1 21/c 1'
_symmetry_space_group_name_Hall '-P 2ybc'
_symmetry_space_group_name_H-M 'P 1 21/c 1'
_atom_sites_solution_hydrogens mixed
_atom_sites_solution_primary dual
_audit_block_doi 10.5517/ccdc.csd.cc1p0wxh
_audit_creation_date 2016-12-22
_audit_creation_method
;
Olex2 1.2
(compiled 2016.11.30 svn.r3356 for OlexSys, GUI svn.r5269)
;
_audit_update_record
;
2017-05-15 deposited with the CCDC.
2018-07-19 downloaded from the CCDC.
;
_cell_angle_alpha 90
_cell_angle_beta 94.4481(15)
_cell_angle_gamma 90
_cell_formula_units_Z 8
_cell_length_a 6.44998(10)
_cell_length_b 20.5679(3)
_cell_length_c 23.9334(4)
_cell_measurement_reflns_used 4774
_cell_measurement_temperature 110.00(10)
_cell_measurement_theta_max 70.3970
_cell_measurement_theta_min 4.2810
_cell_volume 3165.50(9)
_computing_cell_refinement 'CrysAlisPro 1.171.38.43 (Rigaku OD, 2015)'
_computing_data_collection 'CrysAlisPro 1.171.38.43 (Rigaku OD, 2015)'
_computing_data_reduction 'CrysAlisPro 1.171.38.43 (Rigaku OD, 2015)'
_computing_molecular_graphics 'Olex2 (Dolomanov et al., 2009)'
_computing_publication_material 'Olex2 (Dolomanov et al., 2009)'
_computing_structure_refinement 'ShelXL (Sheldrick, 2015)'
_computing_structure_solution 'ShelXT (Sheldrick, 2015)'
_diffrn_ambient_environment N~2~
_diffrn_ambient_temperature 110.00(10)
_diffrn_detector 'CCD plate'
_diffrn_detector_area_resol_mean 16.1450
_diffrn_detector_type Eos
_diffrn_measured_fraction_theta_full 0.9990
_diffrn_measured_fraction_theta_max 0.9990
_diffrn_measurement_details
;
List of Runs (angles in degrees, time in seconds):

  # Type    Start    End  Width  t~exp~   \w     \q     \k     \f   Frames
#--------------------------------------------------------------------------
  1  \w    -68.00 -33.00   1.00    6.00    --    0.00 -57.00-150.00   35
  2  \w    -22.00  20.00   1.00    6.00    --    0.00 -57.00-150.00   42
  3  \w      2.00  41.00   1.00    6.00    --    0.00  57.00-180.00   39
  4  \w      1.00  67.00   1.00   24.00    --   54.00 -37.00  90.00   66
  5  \w     38.00 116.00   1.00   24.00    --   54.00  57.00 -90.00   78
  6  \w     45.00 100.00   1.00   24.00    --   54.00-125.00-180.00   55
  7  \w     55.00 107.00   1.00   24.00    --   54.00  57.00  30.00   52
  8  \w     40.00 157.00   1.00   48.00    --  108.00  12.00  60.00  117
  9  \w     57.00 124.00   1.00   48.00    --  108.00 -50.00 -60.00   67
 10  \w     62.00 116.00   1.00   48.00    --  108.00-111.00-180.00   54
 11  \w     41.00 108.00   1.00   48.00    --  108.00-111.00 120.00   67
 12  \w     89.00 171.00   1.00   48.00    --  108.00  50.00 -90.00   82
 13  \w     51.00 109.00   1.00   48.00    --  108.00 -50.00  60.00   58
 14  \w    106.00 138.00   1.00   48.00    --  108.00 178.00 -30.00   32
;
_diffrn_measurement_device 'four-circle diffractometer'
_diffrn_measurement_device_type 'SuperNova, Dual, Cu at zero, Eos'
_diffrn_measurement_method '\w scans'
_diffrn_orient_matrix_type 'CrysAlisPro convention (1999,Acta A55,543-557)'
_diffrn_orient_matrix_UB_11 -0.0372300000
_diffrn_orient_matrix_UB_12 -0.0031957000
_diffrn_orient_matrix_UB_13 0.0627467000
_diffrn_orient_matrix_UB_21 -0.2366192000
_diffrn_orient_matrix_UB_22 0.0025190000
_diffrn_orient_matrix_UB_23 -0.0148593000
_diffrn_orient_matrix_UB_31 -0.0063342000
_diffrn_orient_matrix_UB_32 -0.0747795000
_diffrn_orient_matrix_UB_33 -0.0031863000
_diffrn_radiation_monochromator mirror
_diffrn_radiation_probe x-ray
_diffrn_radiation_type 'Cu K\a'
_diffrn_radiation_wavelength 1.54184
_diffrn_reflns_av_R_equivalents 0.0178
_diffrn_reflns_av_unetI/netI 0.0252
_diffrn_reflns_Laue_measured_fraction_full 0.999
_diffrn_reflns_Laue_measured_fraction_max 0.999
_diffrn_reflns_limit_h_max 7
_diffrn_reflns_limit_h_min -7
_diffrn_reflns_limit_k_max 15
_diffrn_reflns_limit_k_min -24
_diffrn_reflns_limit_l_max 26
_diffrn_reflns_limit_l_min -28
_diffrn_reflns_number 11090
_diffrn_reflns_point_group_measured_fraction_full 0.999
_diffrn_reflns_point_group_measured_fraction_max 0.999
_diffrn_reflns_theta_full 67.070
_diffrn_reflns_theta_max 67.070
_diffrn_reflns_theta_min 3.705
_diffrn_source 'micro-focus sealed X-ray tube'
_diffrn_source_type 'SuperNova (Cu) X-ray Source'
_exptl_absorpt_coefficient_mu 0.866
_exptl_absorpt_correction_T_max 0.967
_exptl_absorpt_correction_T_min 0.912
_exptl_absorpt_correction_type gaussian
_exptl_absorpt_process_details
;
CrysAlisPro 1.171.38.43 (Rigaku Oxford Diffraction, 2015)
Numerical absorption correction based on gaussian integration over
            a multifaceted crystal model
Empirical absorption correction using spherical harmonics,
 implemented in SCALE3 ABSPACK scaling algorithm.
;
_exptl_crystal_colour 'clear colourless'
_exptl_crystal_colour_lustre clear
_exptl_crystal_colour_primary colourless
_exptl_crystal_density_diffrn 1.349
_exptl_crystal_description block
_exptl_crystal_F_000 1360.0
_exptl_crystal_recrystallization_method 'Re-crystallisation from solvent: isopropyl alcohol/ diethyl ether'
_exptl_crystal_size_max 0.156
_exptl_crystal_size_mid 0.06
_exptl_crystal_size_min 0.043
_refine_diff_density_max 0.244
_refine_diff_density_min -0.215
_refine_diff_density_rms 0.038
_refine_ls_extinction_coef 0.00031(6)
_refine_ls_extinction_expression Fc^*^=kFc[1+0.001xFc^2^\l^3^/sin(2\q)]^-1/4^
_refine_ls_extinction_method 'SHELXL-2014/7 (Sheldrick 2014'
_refine_ls_goodness_of_fit_ref 1.033
_refine_ls_hydrogen_treatment mixed
_refine_ls_matrix_type full
_refine_ls_number_parameters 426
_refine_ls_number_reflns 5650
_refine_ls_number_restraints 0
_refine_ls_restrained_S_all 1.033
_refine_ls_R_factor_all 0.0457
_refine_ls_R_factor_gt 0.0362
_refine_ls_shift/su_max 0.001
_refine_ls_shift/su_mean 0.000
_refine_ls_structure_factor_coef Fsqd
_refine_ls_weighting_details 'w=1/[\s^2^(Fo^2^)+(0.0366P)^2^+1.4194P] where P=(Fo^2^+2Fc^2^)/3'
_refine_ls_weighting_scheme calc
_refine_ls_wR_factor_gt 0.0855
_refine_ls_wR_factor_ref 0.0912
_reflns_Friedel_coverage 0.000
_reflns_number_gt 4757
_reflns_number_total 5650
_reflns_threshold_expression 'I > 2\s(I)'
_cod_data_source_file c8ob01272e2.cif
_cod_data_source_block pac1626
_cod_depositor_comments 'Adding full bibliography for 7156345.cif.'
_cod_database_code 7156345
_chemical_oxdiff_formula 'C17 H20 F1 N1 O4'
_chemical_oxdiff_usercomment 'Sam Griggs SG-5-21'
_shelx_space_group_comment
;
The symmetry employed for this shelxl refinement is uniquely defined
by the following loop, which should always be used as a source of
symmetry information in preference to the above space-group names.
They are only intended as comments.
;
_reflns_odcompleteness_completeness 99.90
_reflns_odcompleteness_iscentric 1
_reflns_odcompleteness_theta 66.97
_olex2_refinement_description
;
1. Fixed Uiso
 At 1.2 times of:
  All C(H) groups, All C(H,H) groups
 At 1.5 times of:
  All C(H,H,H) groups
2.a Ternary CH refined with riding coordinates:
 C2(H2), C5(H5), C19(H19), C22(H22)
2.b Secondary CH2 refined with riding coordinates:
 C4(H4A,H4B), C7(H7A,H7B), C8(H8A,H8B), C9(H9A,H9B), C10(H10A,H10B), C21(H21A,
 H21B), C24(H24A,H24B), C25(H25A,H25B), C26(H26A,H26B), C27(H27A,H27B)
2.c Aromatic/amide H refined with riding coordinates:
 C12(H12), C13(H13), C15(H15), C16(H16), C29(H29), C30(H30), C32(H32), C33(H33)
2.d Idealised Me refined as rotating group:
 C17(H17A,H17B,H17C), C34(H34A,H34B,H34C)
;
_shelx_shelxl_version_number 2014/7
_olex2_date_sample_data_collection 2016-12-21
_olex2_date_sample_submission 2016-12-13
_olex2_exptl_crystal_mounting_method 'oil on 75 micrometre micromount'
_olex2_submission_original_sample_id SG-5-21
_olex2_submission_special_instructions 'No special instructions were received'
_oxdiff_exptl_absorpt_empirical_details
;
Empirical correction (ABSPACK) includes:
- Absorption correction using spherical harmonics
- Frame scaling
;
_oxdiff_exptl_absorpt_empirical_full_max 1.158
_oxdiff_exptl_absorpt_empirical_full_min 0.890

loop_
_space_group_symop_operation_xyz
'x, y, z'
'-x, y+1/2, -z+1/2'
'-x, -y, -z'
'x, -y-1/2, z-1/2'

loop_
_atom_site_label
_atom_site_type_symbol
_atom_site_fract_x
_atom_site_fract_y
_atom_site_fract_z
_atom_site_U_iso_or_equiv
_atom_site_adp_type
_atom_site_occupancy
_atom_site_site_symmetry_order
_atom_site_calc_flag
_atom_site_refinement_flags_posn
C1 C 0.6973(2) 0.69401(7) 0.17482(6) 0.0208(3) Uani 1 1 d .
C2 C 0.8398(2) 0.63577(7) 0.17232(6) 0.0196(3) Uani 1 1 d .
H2 H 0.9157 0.6389 0.1385 0.024 Uiso 1 1 calc R
C3 C 0.9956(2) 0.63099(7) 0.22315(7) 0.0223(3) Uani 1 1 d .
C4 C 0.9058(2) 0.61585(8) 0.27745(7) 0.0267(4) Uani 1 1 d .
H4A H 0.8274 0.6530 0.2891 0.032 Uiso 1 1 calc R
H4B H 1.0178 0.6078 0.3060 0.032 Uiso 1 1 calc R
C5 C 0.7611(2) 0.55544(8) 0.27204(6) 0.0214(3) Uani 1 1 d .
H5 H 0.8495 0.5170 0.2691 0.026 Uiso 1 1 calc R
C6 C 0.7071(2) 0.57091(7) 0.16955(6) 0.0165(3) Uani 1 1 d .
C7 C 0.5303(2) 0.57576(7) 0.12337(6) 0.0181(3) Uani 1 1 d .
H7A H 0.4279 0.6068 0.1345 0.022 Uiso 1 1 calc R
H7B H 0.5849 0.5917 0.0893 0.022 Uiso 1 1 calc R
C8 C 0.4263(2) 0.51052(7) 0.11189(7) 0.0234(3) Uani 1 1 d .
H8A H 0.3600 0.4966 0.1449 0.028 Uiso 1 1 calc R
H8B H 0.3192 0.5151 0.0814 0.028 Uiso 1 1 calc R
C9 C 0.7314(2) 0.45285(7) 0.14203(6) 0.0231(3) Uani 1 1 d .
H9A H 0.8260 0.4190 0.1317 0.028 Uiso 1 1 calc R
H9B H 0.6684 0.4388 0.1755 0.028 Uiso 1 1 calc R
C10 C 0.8518(2) 0.51522(7) 0.15430(6) 0.0185(3) Uani 1 1 d .
H10A H 0.9230 0.5275 0.1216 0.022 Uiso 1 1 calc R
H10B H 0.9560 0.5080 0.1851 0.022 Uiso 1 1 calc R
C11 C 0.6416(2) 0.54703(8) 0.32341(6) 0.0229(3) Uani 1 1 d .
C12 C 0.4956(2) 0.59300(8) 0.33762(6) 0.0226(3) Uani 1 1 d .
H12 H 0.4717 0.6296 0.3152 0.027 Uiso 1 1 calc R
C13 C 0.3855(2) 0.58498(8) 0.38465(6) 0.0264(3) Uani 1 1 d .
H13 H 0.2886 0.6157 0.3943 0.032 Uiso 1 1 calc R
C14 C 0.4245(3) 0.53000(10) 0.41656(7) 0.0388(4) Uani 1 1 d .
C15 C 0.5644(4) 0.48324(11) 0.40397(8) 0.0485(5) Uani 1 1 d .
H15 H 0.5856 0.4464 0.4262 0.058 Uiso 1 1 calc R
C16 C 0.6736(3) 0.49252(10) 0.35692(7) 0.0387(5) Uani 1 1 d .
H16 H 0.7702 0.4615 0.3477 0.046 Uiso 1 1 calc R
C17 C 0.5380(3) 0.77904(9) 0.12148(8) 0.0399(4) Uani 1 1 d .
H17A H 0.5568 0.8037 0.0882 0.060 Uiso 1 1 calc GR
H17B H 0.5618 0.8066 0.1537 0.060 Uiso 1 1 calc GR
H17C H 0.3987 0.7624 0.1199 0.060 Uiso 1 1 calc GR
F1 F 0.3173(2) 0.52171(7) 0.46295(5) 0.0617(4) Uani 1 1 d .
N1 N 0.61568(19) 0.55723(6) 0.22207(5) 0.0174(3) Uani 1 1 d .
H1 H 0.514(3) 0.5826(9) 0.2270(7) 0.026(5) Uiso 1 1 d .
O1 O 0.68382(18) 0.72561(5) 0.12547(5) 0.0297(3) Uani 1 1 d .
O2 O 0.60230(16) 0.70961(5) 0.21404(5) 0.0259(2) Uani 1 1 d .
O3 O 1.18099(16) 0.63555(6) 0.21805(5) 0.0298(3) Uani 1 1 d .
O4 O 0.57278(17) 0.46216(5) 0.09753(5) 0.0265(3) Uani 1 1 d .
C18 C 0.1843(2) 0.31419(7) 0.54859(6) 0.0217(3) Uani 1 1 d .
C19 C 0.3076(2) 0.25222(7) 0.54471(6) 0.0196(3) Uani 1 1 d .
H19 H 0.3818 0.2536 0.5105 0.023 Uiso 1 1 calc R
C20 C 0.4656(2) 0.24459(7) 0.59489(6) 0.0195(3) Uani 1 1 d .
C21 C 0.3807(2) 0.22638(8) 0.64883(6) 0.0233(3) Uani 1 1 d .
H21A H 0.3122 0.2638 0.6637 0.028 Uiso 1 1 calc R
H21B H 0.4947 0.2142 0.6756 0.028 Uiso 1 1 calc R
C22 C 0.2237(2) 0.16924(7) 0.64212(6) 0.0187(3) Uani 1 1 d .
H22 H 0.3021 0.1296 0.6354 0.022 Uiso 1 1 calc R
C23 C 0.1532(2) 0.19255(7) 0.54099(6) 0.0174(3) Uani 1 1 d .
C24 C -0.0283(2) 0.20679(7) 0.49731(6) 0.0205(3) Uani 1 1 d .
H24A H -0.1166 0.2401 0.5116 0.025 Uiso 1 1 calc R
H24B H 0.0259 0.2233 0.4634 0.025 Uiso 1 1 calc R
C25 C -0.1567(2) 0.14622(8) 0.48356(6) 0.0239(3) Uani 1 1 d .
H25A H -0.2189 0.1315 0.5170 0.029 Uiso 1 1 calc R
H25B H -0.2683 0.1567 0.4555 0.029 Uiso 1 1 calc R
C26 C 0.1269(2) 0.07732(8) 0.50520(6) 0.0233(3) Uani 1 1 d .
H26A H 0.2064 0.0414 0.4917 0.028 Uiso 1 1 calc R
H26B H 0.0638 0.0630 0.5386 0.028 Uiso 1 1 calc R
C27 C 0.2717(2) 0.13397(7) 0.51999(6) 0.0193(3) Uani 1 1 d .
H27A H 0.3414 0.1465 0.4872 0.023 Uiso 1 1 calc R
H27B H 0.3770 0.1205 0.5488 0.023 Uiso 1 1 calc R
C28 C 0.1251(2) 0.16092(7) 0.69710(6) 0.0198(3) Uani 1 1 d .
C29 C -0.0315(2) 0.20282(8) 0.71247(6) 0.0221(3) Uani 1 1 d .
H29 H -0.0859 0.2337 0.6869 0.026 Uiso 1 1 calc R
C30 C -0.1075(2) 0.19925(8) 0.76515(7) 0.0253(3) Uani 1 1 d .
H30 H -0.2127 0.2268 0.7752 0.030 Uiso 1 1 calc R
C31 C -0.0219(3) 0.15357(8) 0.80196(6) 0.0272(4) Uani 1 1 d .
C32 C 0.1294(3) 0.11052(8) 0.78855(7) 0.0289(4) Uani 1 1 d .
H32 H 0.1817 0.0795 0.8142 0.035 Uiso 1 1 calc R
C33 C 0.2022(2) 0.11465(8) 0.73543(6) 0.0244(3) Uani 1 1 d .
H33 H 0.3044 0.0859 0.7255 0.029 Uiso 1 1 calc R
C34 C 0.0445(4) 0.40298(10) 0.49708(10) 0.0536(6) Uani 1 1 d .
H34A H 0.0839 0.4334 0.5264 0.080 Uiso 1 1 calc GR
H34B H -0.0948 0.3882 0.5009 0.080 Uiso 1 1 calc GR
H34C H 0.0511 0.4237 0.4613 0.080 Uiso 1 1 calc GR
F2 F -0.09018(17) 0.15102(5) 0.85470(4) 0.0382(3) Uani 1 1 d .
N2 N 0.06920(18) 0.17820(6) 0.59465(5) 0.0170(3) Uani 1 1 d .
H2A H -0.018(3) 0.2079(9) 0.6021(8) 0.028(5) Uiso 1 1 d .
O5 O 0.1856(2) 0.34798(6) 0.50097(5) 0.0343(3) Uani 1 1 d .
O6 O 0.08860(17) 0.33022(5) 0.58768(5) 0.0270(3) Uani 1 1 d .
O7 O 0.64986(16) 0.25232(5) 0.58980(5) 0.0269(3) Uani 1 1 d .
O8 O -0.03291(17) 0.09521(5) 0.46318(4) 0.0255(2) Uani 1 1 d .

loop_
_atom_site_aniso_label
_atom_site_aniso_U_11
_atom_site_aniso_U_22
_atom_site_aniso_U_33
_atom_site_aniso_U_23
_atom_site_aniso_U_13
_atom_site_aniso_U_12
C1 0.0164(7) 0.0206(7) 0.0255(8) -0.0028(6) 0.0028(6) -0.0054(6)
C2 0.0158(7) 0.0233(8) 0.0204(7) -0.0018(6) 0.0053(6) -0.0018(6)
C3 0.0165(7) 0.0227(7) 0.0277(8) -0.0066(6) 0.0019(6) -0.0011(6)
C4 0.0181(7) 0.0407(9) 0.0209(8) -0.0074(7) -0.0016(6) -0.0006(7)
C5 0.0180(7) 0.0293(8) 0.0169(7) -0.0012(6) 0.0010(6) 0.0057(6)
C6 0.0149(7) 0.0192(7) 0.0155(7) 0.0002(5) 0.0028(5) 0.0004(6)
C7 0.0164(7) 0.0216(7) 0.0164(7) 0.0021(6) 0.0016(5) 0.0022(6)
C8 0.0187(7) 0.0249(8) 0.0257(8) -0.0007(6) -0.0031(6) 0.0009(6)
C9 0.0236(8) 0.0218(7) 0.0238(8) -0.0016(6) 0.0006(6) 0.0050(6)
C10 0.0158(7) 0.0243(7) 0.0156(7) 0.0001(6) 0.0026(5) 0.0036(6)
C11 0.0222(7) 0.0306(8) 0.0155(7) -0.0011(6) -0.0006(6) 0.0036(6)
C12 0.0218(7) 0.0272(8) 0.0188(7) 0.0002(6) 0.0013(6) 0.0018(6)
C13 0.0225(8) 0.0357(9) 0.0213(8) -0.0021(7) 0.0040(6) 0.0061(7)
C14 0.0415(10) 0.0550(12) 0.0215(8) 0.0099(8) 0.0130(7) 0.0098(9)
C15 0.0655(14) 0.0508(12) 0.0315(10) 0.0216(9) 0.0176(9) 0.0260(11)
C16 0.0468(11) 0.0452(11) 0.0254(9) 0.0078(8) 0.0103(8) 0.0236(9)
C17 0.0539(12) 0.0288(9) 0.0370(10) 0.0005(8) 0.0026(9) 0.0153(9)
F1 0.0688(8) 0.0842(9) 0.0365(6) 0.0276(6) 0.0332(6) 0.0304(7)
N1 0.0145(6) 0.0235(6) 0.0145(6) 0.0002(5) 0.0027(5) 0.0026(5)
O1 0.0376(6) 0.0235(6) 0.0286(6) 0.0029(5) 0.0070(5) 0.0066(5)
O2 0.0226(5) 0.0268(6) 0.0293(6) -0.0050(5) 0.0083(5) 0.0012(5)
O3 0.0145(5) 0.0380(7) 0.0368(6) -0.0042(5) 0.0021(5) -0.0022(5)
O4 0.0259(6) 0.0247(6) 0.0277(6) -0.0078(5) -0.0048(5) 0.0029(5)
C18 0.0187(7) 0.0216(7) 0.0249(8) -0.0015(6) 0.0018(6) -0.0031(6)
C19 0.0161(7) 0.0221(7) 0.0208(7) -0.0006(6) 0.0040(6) -0.0004(6)
C20 0.0154(7) 0.0162(7) 0.0270(8) -0.0049(6) 0.0021(6) 0.0002(5)
C21 0.0165(7) 0.0319(8) 0.0212(8) -0.0056(6) -0.0005(6) -0.0032(6)
C22 0.0158(7) 0.0224(7) 0.0178(7) -0.0022(6) 0.0010(5) 0.0018(6)
C23 0.0149(7) 0.0195(7) 0.0179(7) -0.0008(6) 0.0019(5) -0.0010(6)
C24 0.0176(7) 0.0247(8) 0.0192(7) 0.0011(6) 0.0011(6) 0.0024(6)
C25 0.0185(7) 0.0319(8) 0.0207(7) -0.0013(6) -0.0019(6) -0.0006(6)
C26 0.0270(8) 0.0241(8) 0.0189(7) -0.0012(6) 0.0015(6) 0.0015(6)
C27 0.0179(7) 0.0234(7) 0.0167(7) -0.0002(6) 0.0026(5) 0.0030(6)
C28 0.0175(7) 0.0227(7) 0.0188(7) -0.0045(6) -0.0001(6) -0.0042(6)
C29 0.0196(7) 0.0258(8) 0.0209(7) -0.0012(6) 0.0022(6) -0.0019(6)
C30 0.0223(8) 0.0282(8) 0.0262(8) -0.0050(7) 0.0065(6) -0.0048(6)
C31 0.0318(9) 0.0323(9) 0.0184(7) -0.0029(6) 0.0087(6) -0.0104(7)
C32 0.0345(9) 0.0296(8) 0.0223(8) 0.0038(7) 0.0003(7) -0.0032(7)
C33 0.0235(8) 0.0260(8) 0.0236(8) -0.0022(6) 0.0007(6) -0.0004(6)
C34 0.0742(16) 0.0340(11) 0.0533(13) 0.0129(9) 0.0082(11) 0.0239(11)
F2 0.0506(6) 0.0440(6) 0.0217(5) 0.0012(4) 0.0149(4) -0.0062(5)
N2 0.0133(6) 0.0203(6) 0.0174(6) -0.0024(5) 0.0017(5) 0.0013(5)
O5 0.0432(7) 0.0249(6) 0.0360(7) 0.0086(5) 0.0103(5) 0.0088(5)
O6 0.0242(6) 0.0268(6) 0.0304(6) -0.0053(5) 0.0051(5) 0.0029(5)
O7 0.0144(5) 0.0329(6) 0.0337(6) -0.0004(5) 0.0041(4) -0.0006(4)
O8 0.0279(6) 0.0282(6) 0.0199(5) -0.0052(4) -0.0021(4) -0.0015(5)

loop_
_atom_type_symbol
_atom_type_description
_atom_type_scat_dispersion_real
_atom_type_scat_dispersion_imag
_atom_type_scat_source
C C 0.0181 0.0091 'International Tables Vol C Tables 4.2.6.8 and 6.1.1.4'
H H 0.0000 0.0000 'International Tables Vol C Tables 4.2.6.8 and 6.1.1.4'
F F 0.0727 0.0534 'International Tables Vol C Tables 4.2.6.8 and 6.1.1.4'
N N 0.0311 0.0180 'International Tables Vol C Tables 4.2.6.8 and 6.1.1.4'
O O 0.0492 0.0322 'International Tables Vol C Tables 4.2.6.8 and 6.1.1.4'

loop_
_citation_id
_citation_doi
_citation_year
1 10.1002/chem.201702467 2017

loop_
_exptl_crystal_face_index_h
_exptl_crystal_face_index_k
_exptl_crystal_face_index_l
_exptl_crystal_face_perp_dist
0 0 -1 0.0234
0 0 1 0.0194
0 -1 0 0.0298
0 1 0 0.0298
-1 -1 1 0.0821
1 0 -1 0.0622
1 1 0 0.0618
-1 1 0 0.0826
0 1 2 0.0178

loop_
_geom_angle_atom_site_label_1
_geom_angle_atom_site_label_2
_geom_angle_atom_site_label_3
_geom_angle
O1 C1 C2 110.23(12)
O2 C1 C2 126.09(14)
O2 C1 O1 123.63(14)
C1 C2 H2 108.9
C1 C2 C3 112.66(12)
C1 C2 C6 109.89(11)
C3 C2 H2 108.9
C3 C2 C6 107.49(12)
C6 C2 H2 108.9
C4 C3 C2 115.64(12)
O3 C3 C2 120.61(14)
O3 C3 C4 123.60(14)
C3 C4 H4A 109.4
C3 C4 H4B 109.4
C3 C4 C5 111.38(12)
H4A C4 H4B 108.0
C5 C4 H4A 109.4
C5 C4 H4B 109.4
C4 C5 H5 107.6
C11 C5 C4 111.41(12)
C11 C5 H5 107.6
N1 C5 C4 113.04(12)
N1 C5 H5 107.6
N1 C5 C11 109.47(12)
C7 C6 C2 110.23(11)
C7 C6 C10 108.01(11)
C10 C6 C2 107.53(11)
N1 C6 C2 112.36(11)
N1 C6 C7 107.88(11)
N1 C6 C10 110.76(11)
C6 C7 H7A 109.3
C6 C7 H7B 109.3
H7A C7 H7B 108.0
C8 C7 C6 111.60(12)
C8 C7 H7A 109.3
C8 C7 H7B 109.3
C7 C8 H8A 109.3
C7 C8 H8B 109.3
H8A C8 H8B 108.0
O4 C8 C7 111.57(12)
O4 C8 H8A 109.3
O4 C8 H8B 109.3
H9A C9 H9B 108.0
C10 C9 H9A 109.5
C10 C9 H9B 109.5
O4 C9 H9A 109.5
O4 C9 H9B 109.5
O4 C9 C10 110.89(12)
C6 C10 H10A 109.3
C6 C10 H10B 109.3
C9 C10 C6 111.40(12)
C9 C10 H10A 109.3
C9 C10 H10B 109.3
H10A C10 H10B 108.0
C12 C11 C5 121.15(14)
C16 C11 C5 120.11(14)
C16 C11 C12 118.73(15)
C11 C12 H12 119.5
C13 C12 C11 121.02(15)
C13 C12 H12 119.5
C12 C13 H13 121.1
C14 C13 C12 117.70(15)
C14 C13 H13 121.1
C15 C14 C13 123.39(16)
F1 C14 C13 118.17(16)
F1 C14 C15 118.44(17)
C14 C15 H15 121.1
C14 C15 C16 117.86(17)
C16 C15 H15 121.1
C11 C16 C15 121.30(16)
C11 C16 H16 119.4
C15 C16 H16 119.4
H17A C17 H17B 109.5
H17A C17 H17C 109.5
H17B C17 H17C 109.5
O1 C17 H17A 109.5
O1 C17 H17B 109.5
O1 C17 H17C 109.5
C5 N1 H1 110.7(12)
C6 N1 C5 115.70(11)
C6 N1 H1 111.7(12)
C1 O1 C17 115.03(13)
C9 O4 C8 111.18(11)
O5 C18 C19 110.41(13)
O6 C18 C19 125.63(14)
O6 C18 O5 123.87(14)
C18 C19 H19 108.8
C18 C19 C20 111.24(12)
C18 C19 C23 109.08(11)
C20 C19 H19 108.8
C20 C19 C23 110.20(12)
C23 C19 H19 108.8
C21 C20 C19 116.20(12)
O7 C20 C19 120.52(14)
O7 C20 C21 123.27(14)
C20 C21 H21A 109.1
C20 C21 H21B 109.1
C20 C21 C22 112.46(12)
H21A C21 H21B 107.8
C22 C21 H21A 109.1
C22 C21 H21B 109.1
C21 C22 H22 107.8
C28 C22 C21 108.09(12)
C28 C22 H22 107.8
N2 C22 C21 112.62(12)
N2 C22 H22 107.8
N2 C22 C28 112.47(11)
C24 C23 C19 109.53(12)
C27 C23 C19 107.52(11)
C27 C23 C24 107.45(12)
N2 C23 C19 112.49(11)
N2 C23 C24 108.75(11)
N2 C23 C27 110.96(12)
C23 C24 H24A 109.3
C23 C24 H24B 109.3
H24A C24 H24B 108.0
C25 C24 C23 111.42(12)
C25 C24 H24A 109.3
C25 C24 H24B 109.3
C24 C25 H25A 109.3
C24 C25 H25B 109.3
H25A C25 H25B 108.0
O8 C25 C24 111.54(12)
O8 C25 H25A 109.3
O8 C25 H25B 109.3
H26A C26 H26B 108.0
C27 C26 H26A 109.4
C27 C26 H26B 109.4
O8 C26 H26A 109.4
O8 C26 H26B 109.4
O8 C26 C27 111.29(12)
C23 C27 H27A 109.3
C23 C27 H27B 109.3
C26 C27 C23 111.49(12)
C26 C27 H27A 109.3
C26 C27 H27B 109.3
H27A C27 H27B 108.0
C29 C28 C22 121.28(13)
C33 C28 C22 119.92(13)
C33 C28 C29 118.57(14)
C28 C29 H29 119.4
C30 C29 C28 121.24(15)
C30 C29 H29 119.4
C29 C30 H30 121.1
C31 C30 C29 117.73(15)
C31 C30 H30 121.1
C30 C31 C32 123.26(14)
F2 C31 C30 118.35(15)
F2 C31 C32 118.39(15)
C31 C32 H32 121.0
C31 C32 C33 118.04(15)
C33 C32 H32 121.0
C28 C33 C32 121.13(15)
C28 C33 H33 119.4
C32 C33 H33 119.4
H34A C34 H34B 109.5
H34A C34 H34C 109.5
H34B C34 H34C 109.5
O5 C34 H34A 109.5
O5 C34 H34B 109.5
O5 C34 H34C 109.5
C22 N2 H2A 110.1(13)
C23 N2 C22 115.53(11)
C23 N2 H2A 109.4(12)
C18 O5 C34 114.54(14)
C25 O8 C26 109.89(11)

loop_
_geom_bond_atom_site_label_1
_geom_bond_atom_site_label_2
_geom_bond_distance
C1 C2 1.514(2)
C1 O1 1.3449(19)
C1 O2 1.2036(18)
C2 H2 0.9800
C2 C3 1.520(2)
C2 C6 1.5835(19)
C3 C4 1.496(2)
C3 O3 1.2152(18)
C4 H4A 0.9700
C4 H4B 0.9700
C4 C5 1.553(2)
C5 H5 0.9800
C5 C11 1.511(2)
C5 N1 1.4621(18)
C6 C7 1.5288(19)
C6 C10 1.5390(19)
C6 N1 1.4566(18)
C7 H7A 0.9700
C7 H7B 0.9700
C7 C8 1.516(2)
C8 H8A 0.9700
C8 H8B 0.9700
C8 O4 1.4319(18)
C9 H9A 0.9700
C9 H9B 0.9700
C9 C10 1.516(2)
C9 O4 1.4314(18)
C10 H10A 0.9700
C10 H10B 0.9700
C11 C12 1.395(2)
C11 C16 1.384(2)
C12 H12 0.9300
C12 C13 1.387(2)
C13 H13 0.9300
C13 C14 1.377(3)
C14 C15 1.368(3)
C14 F1 1.363(2)
C15 H15 0.9300
C15 C16 1.387(3)
C16 H16 0.9300
C17 H17A 0.9600
C17 H17B 0.9600
C17 H17C 0.9600
C17 O1 1.445(2)
N1 H1 0.853(19)
C18 C19 1.509(2)
C18 O5 1.3355(19)
C18 O6 1.2061(19)
C19 H19 0.9800
C19 C20 1.522(2)
C19 C23 1.5787(19)
C20 C21 1.489(2)
C20 O7 1.2146(18)
C21 H21A 0.9700
C21 H21B 0.9700
C21 C22 1.552(2)
C22 H22 0.9800
C22 C28 1.515(2)
C22 N2 1.4636(18)
C23 C24 1.5362(19)
C23 C27 1.5324(19)
C23 N2 1.4620(18)
C24 H24A 0.9700
C24 H24B 0.9700
C24 C25 1.518(2)
C25 H25A 0.9700
C25 H25B 0.9700
C25 O8 1.4273(19)
C26 H26A 0.9700
C26 H26B 0.9700
C26 C27 1.518(2)
C26 O8 1.4313(18)
C27 H27A 0.9700
C27 H27B 0.9700
C28 C29 1.399(2)
C28 C33 1.387(2)
C29 H29 0.9300
C29 C30 1.390(2)
C30 H30 0.9300
C30 C31 1.374(2)
C31 C32 1.374(2)
C31 F2 1.3698(18)
C32 H32 0.9300
C32 C33 1.392(2)
C33 H33 0.9300
C34 H34A 0.9600
C34 H34B 0.9600
C34 H34C 0.9600
C34 O5 1.450(2)
N2 H2A 0.86(2)

loop_
_geom_hbond_atom_site_label_D
_geom_hbond_atom_site_label_H
_geom_hbond_atom_site_label_A
_geom_hbond_distance_DH
_geom_hbond_distance_HA
_geom_hbond_distance_DA
_geom_hbond_angle_DHA
_geom_hbond_site_symmetry_A
N1 H1 O3 0.853(19) 2.40(2) 3.2286(16) 162.9(16) 1_455
N2 H2A O7 0.86(2) 2.33(2) 3.0991(16) 149.6(16) 1_455

loop_
_geom_torsion_atom_site_label_1
_geom_torsion_atom_site_label_2
_geom_torsion_atom_site_label_3
_geom_torsion_atom_site_label_4
_geom_torsion
C1 C2 C3 C4 67.87(17)
C1 C2 C3 O3 -116.32(16)
C1 C2 C6 C7 50.43(15)
C1 C2 C6 C10 167.94(12)
C1 C2 C6 N1 -69.93(15)
C2 C1 O1 C17 175.08(13)
C2 C3 C4 C5 50.99(18)
C2 C6 C7 C8 168.93(11)
C2 C6 C10 C9 -171.40(11)
C2 C6 N1 C5 -54.12(16)
C3 C2 C6 C7 173.36(11)
C3 C2 C6 C10 -69.13(14)
C3 C2 C6 N1 53.00(15)
C3 C4 C5 C11 -170.08(13)
C3 C4 C5 N1 -46.32(17)
C4 C5 C11 C12 64.86(18)
C4 C5 C11 C16 -116.13(17)
C4 C5 N1 C6 49.97(17)
C5 C11 C12 C13 179.69(14)
C5 C11 C16 C15 -179.30(19)
C6 C2 C3 C4 -53.34(16)
C6 C2 C3 O3 122.47(15)
C6 C7 C8 O4 -56.57(16)
C7 C6 C10 C9 -52.45(15)
C7 C6 N1 C5 -175.83(12)
C7 C8 O4 C9 60.27(16)
C10 C6 C7 C8 51.71(15)
C10 C6 N1 C5 66.16(16)
C10 C9 O4 C8 -60.76(16)
C11 C5 N1 C6 174.79(12)
C11 C12 C13 C14 -0.4(2)
C12 C11 C16 C15 -0.3(3)
C12 C13 C14 C15 -0.4(3)
C12 C13 C14 F1 179.89(16)
C13 C14 C15 C16 0.8(3)
C14 C15 C16 C11 -0.4(3)
C16 C11 C12 C13 0.7(2)
F1 C14 C15 C16 -179.5(2)
N1 C5 C11 C12 -60.90(19)
N1 C5 C11 C16 118.11(17)
N1 C6 C7 C8 -68.05(15)
N1 C6 C10 C9 65.48(15)
O1 C1 C2 C3 133.38(13)
O1 C1 C2 C6 -106.79(13)
O2 C1 C2 C3 -49.0(2)
O2 C1 C2 C6 70.84(18)
O2 C1 O1 C17 -2.6(2)
O3 C3 C4 C5 -124.69(16)
O4 C9 C10 C6 57.71(16)
C18 C19 C20 C21 73.91(16)
C18 C19 C20 O7 -107.10(15)
C18 C19 C23 C24 47.13(15)
C18 C19 C23 C27 163.60(12)
C18 C19 C23 N2 -73.94(15)
C19 C18 O5 C34 170.60(15)
C19 C20 C21 C22 47.14(18)
C19 C23 C24 C25 168.39(12)
C19 C23 C27 C26 -169.95(12)
C19 C23 N2 C22 -53.21(16)
C20 C19 C23 C24 169.52(12)
C20 C19 C23 C27 -74.01(14)
C20 C19 C23 N2 48.46(15)
C20 C21 C22 C28 -172.23(12)
C20 C21 C22 N2 -47.37(17)
C21 C22 C28 C29 77.49(16)
C21 C22 C28 C33 -96.87(16)
C21 C22 N2 C23 52.15(16)
C22 C28 C29 C30 -173.56(14)
C22 C28 C33 C32 173.18(14)
C23 C19 C20 C21 -47.20(16)
C23 C19 C20 O7 131.79(14)
C23 C24 C25 O8 -58.01(16)
C24 C23 C27 C26 -52.13(15)
C24 C23 N2 C22 -174.73(12)
C24 C25 O8 C26 61.50(15)
C27 C23 C24 C25 51.88(15)
C27 C23 N2 C22 67.28(15)
C27 C26 O8 C25 -61.58(15)
C28 C22 N2 C23 174.57(12)
C28 C29 C30 C31 0.7(2)
C29 C28 C33 C32 -1.3(2)
C29 C30 C31 C32 -2.0(2)
C29 C30 C31 F2 177.76(13)
C30 C31 C32 C33 1.5(2)
C31 C32 C33 C28 0.2(2)
C33 C28 C29 C30 0.9(2)
F2 C31 C32 C33 -178.19(14)
N2 C22 C28 C29 -47.46(18)
N2 C22 C28 C33 138.18(14)
N2 C23 C24 C25 -68.31(15)
N2 C23 C27 C26 66.65(15)
O5 C18 C19 C20 129.25(13)
O5 C18 C19 C23 -108.98(14)
O6 C18 C19 C20 -54.17(19)
O6 C18 C19 C23 67.60(19)
O6 C18 O5 C34 -6.1(2)
O7 C20 C21 C22 -131.82(15)
O8 C26 C27 C23 58.35(16)

loop_
_exptl_oxdiff_crystal_face_indexfrac_h
_exptl_oxdiff_crystal_face_indexfrac_k
_exptl_oxdiff_crystal_face_indexfrac_l
_exptl_oxdiff_crystal_face_x
_exptl_oxdiff_crystal_face_y
_exptl_oxdiff_crystal_face_z
-0.0003 0.0032 -0.9994 -0.0627 0.0149 0.0029
0.0003 -0.0032 0.9994 0.0627 -0.0149 -0.0029
-0.0003 -1.0007 -0.0009 0.0032 -0.0024 0.0748
0.0003 1.0007 0.0009 -0.0032 0.0024 -0.0748
-1.0002 -1.0058 1.0001 0.1032 0.2193 0.0784
0.9999 0.0051 -1.0011 -0.1001 -0.2217 -0.0035
1.0005 1.0026 -0.0007 -0.0405 -0.2342 -0.0813
-0.9999 0.9988 0.0026 0.0342 0.2391 -0.0684
0.0010 0.9944 1.9998 0.1223 -0.0274 -0.0807
